data_4104744
loop_
_publ_author_name
'Masakazu Higuchi'
'Daisuke Tanaka'
'Satoshi Horike'
'Hirotoshi Sakamoto'
'Kohei Nakamura'
'Yohei Takashima'
'Yuh Hijikata'
'Nobuhiro Yanai'
'Jungeun Kim'
'Kenichi Kato'
'Yoshiki Kubota'
'Masaki Takata'
'Susumu Kitagawa'

_publ_contact_author_address
;
Department of Synthetic Chemistry and Biological Chemistry
Graduate School of Engineering
Kyoto University
Katsura
Nishikyo-ku
Kyoto
615-8510
Japan
;
_publ_contact_author_email kitagawa@sbchem.kyoto-u.ac.jp
_publ_contact_author_fax +81-75-383-2732
_publ_contact_author_name 'Susumu Kitagawa'
_publ_contact_author_phone +81-75-383-2733
_publ_section_title
;
 Porous Coordination Polymer with Pyridinium Cationic Surface,
 [Zn2(tpa)2(cpb)]
;
_journal_name_full 'Journal of the American Chemical Society'
_journal_page_first 10336
_journal_page_last 10337
_journal_paper_doi 10.1021/ja900373v
_journal_volume 131
_journal_year 2009
_chemical_formula_sum 'C39 H36 N4 O13 Zn2'
_chemical_formula_weight 899.46
_chemical_name_systematic
; 
 ? 
;
_space_group_IT_number 15
_symmetry_cell_setting monoclinic
_symmetry_space_group_name_Hall '-C 2yc'
_symmetry_space_group_name_H-M 'C 1 2/c 1'
_atom_sites_solution_hydrogens geom
_atom_sites_solution_primary direct
_atom_sites_solution_secondary difmap
_audit_creation_method SHELXL-97
_cell_angle_alpha 90.000(5)
_cell_angle_beta 90.715(5)
_cell_angle_gamma 90.000(5)
_cell_formula_units_Z 8
_cell_length_a 21.889(5)
_cell_length_b 10.156(5)
_cell_length_c 34.909(5)
_cell_measurement_temperature 213(2)
_cell_volume 7760(4)
_computing_cell_refinement crystalclear
_computing_data_collection crystalclear
_computing_data_reduction yadokari
_computing_structure_refinement 'SHELXL-97 (Sheldrick, 1997)'
_computing_structure_solution Sir-97
_diffrn_ambient_temperature 213(2)
_diffrn_measured_fraction_theta_full 0.988
_diffrn_measured_fraction_theta_max 0.988
_diffrn_measurement_device_type CCD
_diffrn_measurement_method \w
_diffrn_radiation_monochromator graphite
_diffrn_radiation_source 'fine-focus sealed tube'
_diffrn_radiation_type MoK\a
_diffrn_radiation_wavelength 0.71069
_diffrn_reflns_av_R_equivalents 0.0897
_diffrn_reflns_av_sigmaI/netI 0.0999
_diffrn_reflns_limit_h_max 26
_diffrn_reflns_limit_h_min -26
_diffrn_reflns_limit_k_max 12
_diffrn_reflns_limit_k_min -12
_diffrn_reflns_limit_l_max 41
_diffrn_reflns_limit_l_min -39
_diffrn_reflns_number 26220
_diffrn_reflns_theta_full 25.00
_diffrn_reflns_theta_max 25.00
_diffrn_reflns_theta_min 3.21
_exptl_absorpt_coefficient_mu 1.308
_exptl_absorpt_correction_T_max 0.9375
_exptl_absorpt_correction_T_min 0.7798
_exptl_absorpt_correction_type empirical
_exptl_crystal_colour brown
_exptl_crystal_density_diffrn 1.540
_exptl_crystal_description block
_exptl_crystal_F_000 3696
_exptl_crystal_size_max 0.20
_exptl_crystal_size_mid 0.10
_exptl_crystal_size_min 0.05
_platon_squeeze_details
;
;
_refine_diff_density_max 1.047
_refine_diff_density_min -0.762
_refine_diff_density_rms 0.109
_refine_ls_extinction_method none
_refine_ls_goodness_of_fit_ref 0.979
_refine_ls_hydrogen_treatment constr
_refine_ls_matrix_type full
_refine_ls_number_parameters 424
_refine_ls_number_reflns 6758
_refine_ls_number_restraints 0
_refine_ls_restrained_S_all 0.979
_refine_ls_R_factor_all 0.0944
_refine_ls_R_factor_gt 0.0640
_refine_ls_shift/su_max 0.000
_refine_ls_shift/su_mean 0.000
_refine_ls_structure_factor_coef Fsqd
_refine_ls_weighting_details 'calc w=1/[\s^2^(Fo^2^)+(0.0896P)^2^+0.0000P] where P=(Fo^2^+2Fc^2^)/3'
_refine_ls_weighting_scheme calc
_refine_ls_wR_factor_gt 0.1706
_refine_ls_wR_factor_ref 0.1887
_reflns_number_gt 4311
_reflns_number_total 6758
_reflns_threshold_expression >2sigma(I)
_cod_data_source_file ja900373v_si_001.cif
_cod_data_source_block pcp
_cod_database_code 4104744

loop_
_symmetry_equiv_pos_as_xyz
'x, y, z'
'-x, y, -z+1/2'
'x+1/2, y+1/2, z'
'-x+1/2, y+1/2, -z+1/2'
'-x, -y, -z'
'x, -y, z-1/2'
'-x+1/2, -y+1/2, -z'
'x+1/2, -y+1/2, z-1/2'

loop_
_atom_site_label
_atom_site_type_symbol
_atom_site_fract_x
_atom_site_fract_y
_atom_site_fract_z
_atom_site_U_iso_or_equiv
_atom_site_adp_type
_atom_site_occupancy
_atom_site_symmetry_multiplicity
_atom_site_calc_flag
_atom_site_refinement_flags
Zn1 Zn 0.04434(3) 0.72590(5) 0.064899(16) 0.0324(2) Uani 1 1 d .
Zn2 Zn 0.10921(3) 0.72094(5) 0.153329(17) 0.0333(2) Uani 1 1 d .
O1 O 0.01730(17) 0.5605(3) 0.08938(10) 0.0379(9) Uani 1 1 d .
O2 O 0.04982(18) 0.5742(3) 0.14987(10) 0.0393(9) Uani 1 1 d .
C1 C 0.0425(3) 0.3007(5) 0.15805(15) 0.0355(13) Uani 1 1 d .
H1 H 0.0566 0.3493 0.1793 0.043 Uiso 1 1 calc R
C2 C -0.0067(2) 0.2918(5) 0.09687(14) 0.0312(12) Uani 1 1 d .
H2 H -0.0261 0.3338 0.0760 0.037 Uiso 1 1 calc R
C3 C 0.0237(2) 0.0914(5) 0.12786(13) 0.0272(11) Uani 1 1 d .
C4 C 0.0185(2) 0.3663(5) 0.12588(13) 0.0296(11) Uani 1 1 d .
C5 C 0.0292(2) 0.5116(5) 0.12163(14) 0.0282(11) Uani 1 1 d .
C6 C -0.0039(2) 0.1554(5) 0.09798(14) 0.0309(12) Uani 1 1 d .
H3 H -0.0214 0.1063 0.0778 0.037 Uiso 1 1 calc R
O3 O 0.08432(19) 0.6452(4) 0.00647(13) 0.0558(12) Uani 1 1 d .
O4 O 0.11023(19) 0.8309(4) 0.03541(11) 0.0501(10) Uani 1 1 d .
C7 C 0.1632(3) 0.7717(5) -0.02178(18) 0.0430(14) Uani 1 1 d .
C8 C 0.0455(3) 0.1650(5) 0.15859(15) 0.0385(13) Uani 1 1 d .
H4 H 0.0625 0.1219 0.1800 0.046 Uiso 1 1 calc R
C9 C 0.1156(3) 0.7462(5) 0.00778(19) 0.0454(15) Uani 1 1 d .
C10 C 0.1943(3) 0.7485(5) 0.27568(16) 0.0402(14) Uani 1 1 d .
H5 H 0.1627 0.8067 0.2685 0.048 Uiso 1 1 calc R
C11 C 0.2233(3) 0.7646(5) 0.31051(16) 0.0385(14) Uani 1 1 d .
H6 H 0.2124 0.8337 0.3270 0.046 Uiso 1 1 calc R
O5 O 0.3096(3) 0.7145(5) -0.12768(17) 0.0825(18) Uani 1 1 d .
O6 O 0.3568(2) 0.8626(5) -0.09278(17) 0.0882(18) Uani 1 1 d .
C12 C 0.2108(3) 0.6474(5) 0.25077(16) 0.0424(14) Uani 1 1 d .
C13 C 0.2584(3) 0.7902(6) -0.07298(18) 0.0461(15) Uani 1 1 d .
C14 C 0.2516(3) 0.8808(6) -0.04440(18) 0.0524(16) Uani 1 1 d .
H7 H 0.2795 0.9510 -0.0424 0.063 Uiso 1 1 calc R
C15 C 0.1679(3) 0.6829(7) -0.05142(19) 0.0558(17) Uani 1 1 d .
H8 H 0.1387 0.6155 -0.0542 0.067 Uiso 1 1 calc R
C16 C 0.3120(4) 0.7902(7) -0.0990(3) 0.070(2) Uani 1 1 d .
C17 C 0.2150(3) 0.6925(7) -0.0769(2) 0.0601(18) Uani 1 1 d .
H9 H 0.2177 0.6320 -0.0972 0.072 Uiso 1 1 calc R
C18 C 0.2060(3) 0.8716(6) -0.01907(19) 0.0569(17) Uani 1 1 d .
H10 H 0.2031 0.9339 0.0007 0.068 Uiso 1 1 calc R
C19 C 0.2583(3) 0.5636(6) 0.26183(19) 0.064(2) Uani 1 1 d .
H11 H 0.2714 0.4977 0.2449 0.077 Uiso 1 1 calc R
O7 O 0.1388(2) 0.7179(4) 0.20563(11) 0.0450(10) Uani 1 1 d .
O8 O 0.02191(18) -0.1134(3) 0.09536(10) 0.0419(9) Uani 1 1 d .
O9 O 0.06846(18) -0.1038(3) 0.15213(10) 0.0447(10) Uani 1 1 d .
O10 O 0.1958(2) 0.5440(5) 0.19105(12) 0.0712(15) Uani 1 1 d .
C20 C 0.0387(2) -0.0535(5) 0.12532(14) 0.0323(12) Uani 1 1 d .
C21 C 0.1797(3) 0.6330(6) 0.21282(15) 0.0468(15) Uani 1 1 d .
N1 N 0.2980(2) 0.6928(4) 0.35837(12) 0.0370(11) Uani 1 1 d .
C22 C 0.2688(3) 0.6773(6) 0.32068(14) 0.0375(13) Uani 1 1 d .
C23 C 0.3140(2) 0.8139(5) 0.37146(16) 0.0373(13) Uani 1 1 d .
H12 H 0.3056 0.8888 0.3565 0.045 Uiso 1 1 calc R
C24 C 0.3080(2) 0.5859(5) 0.38040(15) 0.0375(13) Uani 1 1 d .
H13 H 0.2951 0.5027 0.3717 0.045 Uiso 1 1 calc R
C25 C 0.2868(3) 0.5763(6) 0.29773(17) 0.0532(17) Uani 1 1 d .
H14 H 0.3173 0.5171 0.3058 0.064 Uiso 1 1 calc R
C26 C 0.3549(2) 0.7186(5) 0.42882(15) 0.0329(12) Uani 1 1 d .
C27 C 0.3422(2) 0.8274(5) 0.40632(14) 0.0348(12) Uani 1 1 d .
H15 H 0.3532 0.9117 0.4151 0.042 Uiso 1 1 calc R
C28 C 0.3365(2) 0.5974(5) 0.41504(15) 0.0363(13) Uani 1 1 d .
H16 H 0.3438 0.5216 0.4299 0.044 Uiso 1 1 calc R
C29 C 0.3906(3) 0.7322(5) 0.46552(16) 0.0356(13) Uani 1 1 d .
C30 C 0.4140(3) 0.6218(5) 0.48425(15) 0.0424(14) Uani 1 1 d .
H17 H 0.4037 0.5369 0.4756 0.051 Uiso 1 1 calc R
C31 C 0.4037(2) 0.8536(5) 0.48173(15) 0.0397(14) Uani 1 1 d .
H18 H 0.3862 0.9303 0.4713 0.048 Uiso 1 1 calc R
C32 C 0.4421(3) 0.8623(5) 0.51292(15) 0.0391(13) Uani 1 1 d .
H19 H 0.4513 0.9458 0.5231 0.047 Uiso 1 1 calc R
C33 C 0.4519(3) 0.6371(5) 0.51495(15) 0.0395(14) Uani 1 1 d .
H20 H 0.4685 0.5617 0.5267 0.047 Uiso 1 1 calc R
N2 N 0.4666(2) 0.7561(4) 0.52921(12) 0.0311(10) Uani 1 1 d .

loop_
_atom_site_aniso_label
_atom_site_aniso_U_11
_atom_site_aniso_U_22
_atom_site_aniso_U_33
_atom_site_aniso_U_23
_atom_site_aniso_U_13
_atom_site_aniso_U_12
Zn1 0.0485(4) 0.0196(3) 0.0290(4) 0.0011(2) -0.0062(3) -0.0034(3)
Zn2 0.0485(4) 0.0217(3) 0.0295(4) 0.0004(2) -0.0107(3) -0.0008(3)
O1 0.052(2) 0.0253(19) 0.036(2) 0.0049(15) -0.0135(18) -0.0057(16)
O2 0.062(3) 0.0232(19) 0.033(2) -0.0023(15) -0.0025(19) -0.0033(17)
C1 0.054(4) 0.023(3) 0.029(3) -0.001(2) -0.013(3) -0.001(2)
C2 0.042(3) 0.024(3) 0.027(3) 0.005(2) -0.005(2) -0.004(2)
C3 0.036(3) 0.021(3) 0.024(3) -0.0018(19) 0.004(2) -0.003(2)
C4 0.037(3) 0.025(3) 0.027(3) -0.001(2) -0.005(2) -0.001(2)
C5 0.031(3) 0.022(3) 0.032(3) -0.001(2) -0.002(2) 0.005(2)
C6 0.038(3) 0.027(3) 0.028(3) -0.008(2) -0.008(2) 0.001(2)
O3 0.054(3) 0.024(2) 0.090(3) -0.006(2) 0.018(2) -0.0093(19)
O4 0.061(3) 0.033(2) 0.056(3) -0.0011(19) 0.002(2) 0.003(2)
C7 0.045(4) 0.034(3) 0.050(4) 0.000(3) 0.002(3) 0.002(3)
C8 0.051(3) 0.027(3) 0.037(3) 0.005(2) -0.012(3) 0.005(2)
C9 0.046(4) 0.029(3) 0.062(4) -0.003(3) 0.010(3) 0.006(3)
C10 0.046(3) 0.033(3) 0.041(4) 0.000(2) -0.009(3) 0.007(2)
C11 0.048(4) 0.035(3) 0.032(3) 0.000(2) -0.011(3) 0.006(3)
O5 0.109(5) 0.058(3) 0.081(4) 0.025(3) 0.057(3) 0.027(3)
O6 0.073(4) 0.044(3) 0.149(5) 0.033(3) 0.054(4) 0.011(3)
C12 0.053(4) 0.033(3) 0.040(3) -0.010(2) -0.006(3) 0.008(3)
C13 0.049(4) 0.043(4) 0.047(4) 0.012(3) 0.005(3) 0.005(3)
C14 0.058(4) 0.028(3) 0.072(4) 0.007(3) 0.019(4) -0.004(3)
C15 0.047(4) 0.057(4) 0.064(4) -0.013(3) 0.010(3) -0.005(3)
C16 0.073(5) 0.045(4) 0.092(6) 0.033(4) 0.034(5) 0.024(4)
C17 0.055(4) 0.062(4) 0.064(4) -0.015(3) 0.012(4) 0.002(3)
C18 0.067(4) 0.025(3) 0.079(5) 0.005(3) 0.017(4) 0.003(3)
C19 0.077(5) 0.042(4) 0.071(5) -0.015(3) -0.026(4) 0.022(3)
O7 0.058(3) 0.046(2) 0.030(2) 0.0035(17) -0.016(2) 0.010(2)
O8 0.067(3) 0.0225(19) 0.036(2) -0.0051(16) -0.0091(19) 0.0015(18)
O9 0.066(3) 0.024(2) 0.044(2) 0.0051(16) -0.017(2) 0.0085(18)
O10 0.110(4) 0.058(3) 0.045(3) -0.021(2) -0.031(3) 0.025(3)
C20 0.041(3) 0.019(3) 0.036(3) 0.006(2) -0.005(3) 0.001(2)
C21 0.067(4) 0.042(3) 0.031(3) -0.007(3) -0.017(3) 0.001(3)
N1 0.047(3) 0.029(2) 0.034(3) -0.0004(19) -0.007(2) 0.001(2)
C22 0.042(3) 0.043(3) 0.027(3) 0.000(2) -0.008(3) 0.003(3)
C23 0.041(3) 0.027(3) 0.043(3) 0.003(2) -0.013(3) 0.003(2)
C24 0.045(3) 0.027(3) 0.040(3) -0.003(2) -0.011(3) 0.002(2)
C25 0.073(4) 0.039(3) 0.048(4) -0.008(3) -0.026(3) 0.021(3)
C26 0.035(3) 0.033(3) 0.031(3) -0.003(2) 0.000(2) -0.001(2)
C27 0.046(3) 0.026(3) 0.033(3) 0.004(2) -0.009(3) 0.003(2)
C28 0.045(3) 0.031(3) 0.032(3) 0.004(2) -0.008(3) 0.004(2)
C29 0.044(3) 0.025(3) 0.037(3) -0.002(2) -0.012(3) -0.002(2)
C30 0.056(4) 0.028(3) 0.043(3) -0.003(2) -0.017(3) 0.005(3)
C31 0.044(3) 0.027(3) 0.047(3) -0.002(2) -0.020(3) 0.002(2)
C32 0.054(4) 0.023(3) 0.040(3) -0.004(2) -0.017(3) 0.004(2)
C33 0.061(4) 0.023(3) 0.034(3) 0.007(2) -0.011(3) 0.001(2)
N2 0.038(3) 0.022(2) 0.033(3) -0.0029(17) -0.006(2) 0.0020(18)

loop_
_atom_type_symbol
_atom_type_description
_atom_type_scat_dispersion_real
_atom_type_scat_dispersion_imag
_atom_type_scat_source
C C 0.0033 0.0016 'International Tables Vol C Tables 4.2.6.8 and 6.1.1.4'
H H 0.0000 0.0000 'International Tables Vol C Tables 4.2.6.8 and 6.1.1.4'
N N 0.0061 0.0033 'International Tables Vol C Tables 4.2.6.8 and 6.1.1.4'
O O 0.0106 0.0060 'International Tables Vol C Tables 4.2.6.8 and 6.1.1.4'
Zn Zn 0.2839 1.4301 'International Tables Vol C Tables 4.2.6.8 and 6.1.1.4'

loop_
_geom_angle_atom_site_label_1
_geom_angle_atom_site_label_2
_geom_angle_atom_site_label_3
_geom_angle
_geom_angle_site_symmetry_1
_geom_angle_site_symmetry_3
O1 Zn1 O8 112.58(16) . 1_565
O1 Zn1 O4 149.70(16) . .
O8 Zn1 O4 91.20(16) 1_565 .
O1 Zn1 N2 94.90(15) . 8_465
O8 Zn1 N2 92.37(16) 1_565 8_465
O4 Zn1 N2 102.90(16) . 8_465
O1 Zn1 O3 101.16(14) . .
O8 Zn1 O3 145.94(14) 1_565 .
O4 Zn1 O3 59.07(14) . .
N2 Zn1 O3 79.95(16) 8_465 .
O1 Zn1 C9 126.47(17) . .
O8 Zn1 C9 120.16(17) 1_565 .
O4 Zn1 C9 30.40(16) . .
N2 Zn1 C9 91.61(19) 8_465 .
O3 Zn1 C9 28.68(15) . .
O7 Zn2 O2 104.94(16) . .
O7 Zn2 O9 100.30(16) . 1_565
O2 Zn2 O9 112.19(17) . 1_565
O7 Zn2 O5 97.6(2) . 7_565
O2 Zn2 O5 140.0(2) . 7_565
O9 Zn2 O5 95.34(18) 1_565 7_565
O7 Zn2 O6 136.27(18) . 7_565
O2 Zn2 O6 83.74(17) . 7_565
O9 Zn2 O6 116.13(16) 1_565 7_565
O5 Zn2 O6 57.6(2) 7_565 7_565
O7 Zn2 C16 118.4(2) . 7_565
O2 Zn2 C16 111.5(2) . 7_565
O9 Zn2 C16 109.09(19) 1_565 7_565
O5 Zn2 C16 29.1(2) 7_565 7_565
O6 Zn2 C16 28.6(2) 7_565 7_565
C5 O1 Zn1 131.6(3) . .
C5 O2 Zn2 131.3(3) . .
C8 C1 C4 120.2(4) . .
C8 C1 H1 119.9 . .
C4 C1 H1 119.9 . .
C4 C2 C6 120.8(4) . .
C4 C2 H2 119.6 . .
C6 C2 H2 119.6 . .
C6 C3 C8 118.6(5) . .
C6 C3 C20 121.0(4) . .
C8 C3 C20 119.8(4) . .
C2 C4 C1 118.1(5) . .
C2 C4 C5 122.0(4) . .
C1 C4 C5 119.3(4) . .
O2 C5 O1 125.0(5) . .
O2 C5 C4 118.4(4) . .
O1 C5 C4 116.6(4) . .
C3 C6 C2 121.1(4) . .
C3 C6 H3 119.4 . .
C2 C6 H3 119.4 . .
C9 O3 Zn1 83.8(4) . .
C9 O4 Zn1 95.6(4) . .
C15 C7 C18 118.4(6) . .
C15 C7 C9 117.6(6) . .
C18 C7 C9 123.8(6) . .
C1 C8 C3 120.8(4) . .
C1 C8 H4 119.6 . .
C3 C8 H4 119.6 . .
O3 C9 O4 121.5(6) . .
O3 C9 C7 120.6(5) . .
O4 C9 C7 117.8(5) . .
O3 C9 Zn1 67.5(3) . .
O4 C9 Zn1 54.0(3) . .
C7 C9 Zn1 171.1(4) . .
C11 C10 C12 121.2(5) . .
C11 C10 H5 119.4 . .
C12 C10 H5 119.4 . .
C10 C11 C22 118.5(5) . .
C10 C11 H6 120.8 . .
C22 C11 H6 120.8 . .
C16 O5 Zn2 97.0(5) . 7_565
C16 O6 Zn2 83.7(5) . 7_565
C19 C12 C10 118.3(5) . .
C19 C12 C21 121.2(5) . .
C10 C12 C21 120.5(5) . .
C14 C13 C17 118.5(6) . .
C14 C13 C16 122.4(6) . .
C17 C13 C16 119.0(6) . .
C18 C14 C13 121.3(6) . .
C18 C14 H7 119.3 . .
C13 C14 H7 119.3 . .
C17 C15 C7 120.2(6) . .
C17 C15 H8 119.9 . .
C7 C15 H8 119.9 . .
O6 C16 O5 121.5(8) . .
O6 C16 C13 121.3(8) . .
O5 C16 C13 117.2(8) . .
O6 C16 Zn2 67.7(4) . 7_565
O5 C16 Zn2 53.9(4) . 7_565
C13 C16 Zn2 169.8(7) . 7_565
C15 C17 C13 120.5(6) . .
C15 C17 H9 119.7 . .
C13 C17 H9 119.7 . .
C14 C18 C7 120.9(6) . .
C14 C18 H10 119.5 . .
C7 C18 H10 119.5 . .
C12 C19 C25 121.0(6) . .
C12 C19 H11 119.5 . .
C25 C19 H11 119.5 . .
C21 O7 Zn2 115.2(4) . .
C20 O8 Zn1 139.4(3) . 1_545
C20 O9 Zn2 127.8(3) . 1_545
O9 C20 O8 124.8(5) . .
O9 C20 C3 117.9(4) . .
O8 C20 C3 117.2(4) . .
O10 C21 O7 125.7(5) . .
O10 C21 C12 119.2(5) . .
O7 C21 C12 115.1(5) . .
C24 N1 C23 119.9(5) . .
C24 N1 C22 119.5(4) . .
C23 N1 C22 120.5(4) . .
C25 C22 C11 123.2(5) . .
C25 C22 N1 118.9(5) . .
C11 C22 N1 118.0(5) . .
N1 C23 C27 120.3(5) . .
N1 C23 H12 119.9 . .
C27 C23 H12 119.9 . .
N1 C24 C28 120.6(5) . .
N1 C24 H13 119.7 . .
C28 C24 H13 119.7 . .
C22 C25 C19 117.9(5) . .
C22 C25 H14 121.1 . .
C19 C25 H14 121.1 . .
C28 C26 C27 117.3(5) . .
C28 C26 C29 121.8(5) . .
C27 C26 C29 120.7(5) . .
C23 C27 C26 120.8(5) . .
C23 C27 H15 119.6 . .
C26 C27 H15 119.6 . .
C24 C28 C26 121.1(5) . .
C24 C28 H16 119.5 . .
C26 C28 H16 119.5 . .
C31 C29 C30 116.8(5) . .
C31 C29 C26 122.3(5) . .
C30 C29 C26 120.8(4) . .
C33 C30 C29 119.8(5) . .
C33 C30 H17 120.1 . .
C29 C30 H17 120.1 . .
C32 C31 C29 120.3(5) . .
C32 C31 H18 119.8 . .
C29 C31 H18 119.8 . .
N2 C32 C31 121.8(5) . .
N2 C32 H19 119.1 . .
C31 C32 H19 119.1 . .
N2 C33 C30 122.5(5) . .
N2 C33 H20 118.8 . .
C30 C33 H20 118.8 . .
C32 N2 C33 118.5(4) . .
C32 N2 Zn1 120.1(3) . 8_566
C33 N2 Zn1 119.1(3) . 8_566

loop_
_geom_bond_atom_site_label_1
_geom_bond_atom_site_label_2
_geom_bond_distance
_geom_bond_site_symmetry_2
Zn1 O1 1.978(3) .
Zn1 O8 2.012(4) 1_565
Zn1 O4 2.077(4) .
Zn1 N2 2.104(4) 8_465
Zn1 O3 2.375(4) .
Zn1 C9 2.555(6) .
Zn2 O7 1.930(4) .
Zn2 O2 1.980(4) .
Zn2 O9 1.991(4) 1_565
Zn2 O5 2.104(5) 7_565
Zn2 O6 2.404(6) 7_565
Zn2 C16 2.583(8) 7_565
O1 C5 1.255(6) .
O2 C5 1.253(6) .
C1 C8 1.380(7) .
C1 C4 1.402(7) .
C1 H1 0.9400 .
C2 C4 1.375(7) .
C2 C6 1.386(7) .
C2 H2 0.9400 .
C3 C6 1.364(7) .
C3 C8 1.387(7) .
C3 C20 1.510(7) .
C4 C5 1.502(7) .
C6 H3 0.9400 .
O3 C9 1.233(7) .
O4 C9 1.299(7) .
C7 C15 1.377(8) .
C7 C18 1.382(8) .
C7 C9 1.498(9) .
C8 H4 0.9400 .
C10 C11 1.375(8) .
C10 C12 1.397(7) .
C10 H5 0.9400 .
C11 C22 1.376(7) .
C11 H6 0.9400 .
O5 C16 1.263(10) .
O5 Zn2 2.104(5) 7_565
O6 C16 1.242(10) .
O6 Zn2 2.404(6) 7_565
C12 C19 1.395(8) .
C12 C21 1.489(7) .
C13 C14 1.367(8) .
C13 C17 1.379(9) .
C13 C16 1.492(10) .
C14 C18 1.346(8) .
C14 H7 0.9400 .
C15 C17 1.374(9) .
C15 H8 0.9400 .
C16 Zn2 2.583(8) 7_565
C17 H9 0.9400 .
C18 H10 0.9400 .
C19 C25 1.398(8) .
C19 H11 0.9400 .
O7 C21 1.266(7) .
O8 C20 1.260(6) .
O8 Zn1 2.012(4) 1_545
O9 C20 1.244(6) .
O9 Zn2 1.991(4) 1_545
O10 C21 1.235(7) .
N1 C24 1.346(6) .
N1 C23 1.357(7) .
N1 C22 1.464(6) .
C22 C25 1.363(8) .
C23 C27 1.365(7) .
C23 H12 0.9400 .
C24 C28 1.359(7) .
C24 H13 0.9400 .
C25 H14 0.9400 .
C26 C28 1.380(7) .
C26 C27 1.382(7) .
C26 C29 1.498(7) .
C27 H15 0.9400 .
C28 H16 0.9400 .
C29 C31 1.385(7) .
C29 C30 1.393(7) .
C30 C33 1.355(7) .
C30 H17 0.9400 .
C31 C32 1.370(7) .
C31 H18 0.9400 .
C32 N2 1.330(6) .
C32 H19 0.9400 .
C33 N2 1.345(6) .
C33 H20 0.9400 .
N2 Zn1 2.104(4) 8_566

loop_
_platon_squeeze_void_nr
_platon_squeeze_void_average_x
_platon_squeeze_void_average_y
_platon_squeeze_void_average_z
_platon_squeeze_void_volume
_platon_squeeze_void_count_electrons
_platon_squeeze_void_content
1 0.792 -0.152 0.042 1401 274 ' '
2 0.324 0.092 0.074 1401 274 ' '
